data_2006098
loop_
_publ_author_name
'Lin, Ching-Shan'
'Liu, Lilian Kao'
'Ueng, Chuen-Her'

_publ_section_title
;
 (Benzyl <i>sym</i>-dibenzo-16-crown-5 ether)lead(II) Dinitrate
;
_journal_issue 5
_journal_name_full 'Acta Crystallographica Section C'
_journal_page_first 574
_journal_page_last 576
_journal_paper_doi 10.1107/S0108270196015739
_journal_volume 53
_journal_year 1997
_chemical_formula_iupac '[Pb (C26 H28 O6) (N1 O3)2]'
_chemical_formula_sum 'C26 H28 N2 O12 Pb'
_chemical_formula_weight 767.70
_space_group_IT_number 14
_symmetry_cell_setting monoclinic
_symmetry_space_group_name_Hall '-P 2ybc'
_symmetry_space_group_name_H-M 'P 1 21/c 1'
_atom_type_scat_source IntTabIV
_cell_angle_alpha 90.
_cell_angle_beta 101.470(10)
_cell_angle_gamma 90.
_cell_formula_units_Z 4
_cell_length_a 14.224(2)
_cell_length_b 8.882(2)
_cell_length_c 22.885(5)
_cell_measurement_reflns_used 25
_cell_measurement_temperature 298
_cell_measurement_theta_max 15.72
_cell_measurement_theta_min 11.15
_cell_volume 2833.5(10)
_computing_cell_refinement 'CAD-4 Software'
_computing_data_collection 'CAD-4 Software (Enraf-Nonius, 1990)'
_computing_data_reduction 'NRCVAX (Larson et al., 1989)'
_computing_molecular_graphics 'ORTEP (Johnson, 1965)'
_computing_publication_material NRCVAX
_computing_structure_refinement NRCVAX
_computing_structure_solution NRCVAX
_diffrn_measurement_device 'Enraf-Nonius CAD-4'
_diffrn_measurement_method \w/2\q
_diffrn_radiation_type MoK\a
_diffrn_radiation_wavelength 0.7107
_diffrn_reflns_av_R_equivalents 0.072
_diffrn_reflns_limit_h_max 16
_diffrn_reflns_limit_h_min -16
_diffrn_reflns_limit_k_max 10
_diffrn_reflns_limit_k_min 0
_diffrn_reflns_limit_l_max 27
_diffrn_reflns_limit_l_min 0
_diffrn_reflns_number 5114
_diffrn_reflns_theta_max 24.9
_diffrn_standards_decay_% 5
_diffrn_standards_interval_time 120
_diffrn_standards_number 3
_exptl_absorpt_coefficient_mu 6.06
_exptl_absorpt_correction_T_max 0.408
_exptl_absorpt_correction_T_min 0.188
_exptl_absorpt_correction_type 'empirical from \y scans (Larson et al., 1990)'
_exptl_crystal_colour colourless
_exptl_crystal_density_diffrn 1.80
_exptl_crystal_density_method none
_exptl_crystal_description prismatic
_exptl_crystal_size_max 0.30
_exptl_crystal_size_mid 0.20
_exptl_crystal_size_min 0.10
_refine_diff_density_max 1.070
_refine_diff_density_min -0.800
_refine_ls_extinction_coef 0.73(4)
_refine_ls_extinction_method 'Larson et al. (1990)'
_refine_ls_goodness_of_fit_obs 2.05
_refine_ls_hydrogen_treatment 'H atoms fixed with U~iso~ set 0.01\%A^2^ > U~eq~(C)'
_refine_ls_number_parameters 371
_refine_ls_number_reflns 3252
_refine_ls_R_factor_obs .035
_refine_ls_shift/esd_max 0.095
_refine_ls_structure_factor_coef F
_refine_ls_weighting_details 'w = 1/\s^2^(F)'
_refine_ls_weighting_scheme calc
_refine_ls_wR_factor_obs .026
_reflns_number_observed 3252
_reflns_number_total 4975
_reflns_observed_criterion I>2.5\s(I)
_cod_data_source_file cf1121.cif
_cod_data_source_block cf1121a
_cod_depositor_comments
;
The following automatic conversions were performed:

'_refine_ls_weighting_scheme' value 'w = 1/\s^2^(F)' was changed to
'calc'. New tag '_refine_ls_weighting_details' was created. The value
of the new tag was set to 'w = 1/\s^2^(F)'.

Automatic conversion script
Id: cif_fix_values 3143 2015-03-26 13:38:13Z robertas 
;
_cod_original_cell_volume 2833(9)
_cod_original_sg_symbol_H-M 'P 21/c'
_cod_database_code 2006098

loop_
_symmetry_equiv_pos_as_xyz
x,y,z
x,1/2-y,1/2+z
-x,-y,-z
-x,1/2+y,1/2-z

loop_
_atom_site_label
_atom_site_fract_x
_atom_site_fract_y
_atom_site_fract_z
Pb .30966(3) .22419(3) .08609(2)
O1 .2196(4) .5019(6) .0531(3)
O2 .4269(4) .4755(6) .1172(3)
O3 .4678(5) .3210(6) .0323(3)
O4 .3385(5) .1034(7) -.0184(3)
O5 .1815(4) .2819(7) -.0235(3)
O6 .2665(4) .4090(6) .1683(2)
O10 .4299(7) .0110(10) .1069(4)
O11 .4249(6) .1412(8) .1795(3)
O12 .5065(7) -.0660(10) .1885(4)
O13 .2060(10) -.0100(10) .0806(6)
O14 .1942(9) .1030(10) .1460(5)
O15 .1266(7) -.0970(9) .1376(6)
N1 .4559(7) .0270(10) .1584(5)
N2 .1705(8) -.0030(10) .1195(7)
C1 .2289(6) .6120(9) .1003(4)
C2 .2922(6) .5603(9) .1563(4)
C3 .3993(6) .5732(9) .1614(4)
C4 .4869(7) .2300(10) -.0160(4)
C5 .3928(9) .1930(10) -.0526(4)
C6 .2500(10) .0500(10) -.0490(5)
C7 .1817(8) .1740(10) -.0717(4)
C8 .2808(6) .3715(9) .2311(4)
C1A .1530(6) .5310(10) .0036(4)
C2A .1052(6) .6650(10) -.0070(4)
C3A .0373(8) .6840(10) -.0594(5)
C4A .0144(8) .570(2) -.0996(5)
C5A .0622(8) .4360(10) -.0882(5)
C6A .1305(7) .4140(10) -.0375(4)
C1B .5237(7) .4549(9) .1190(4)
C2B .5966(7) .5110(10) .1640(5)
C3B .6912(7) .4820(10) .1598(6)
C4B .7103(8) .403(2) .1119(7)
C5B .6391(8) .3470(10) .0683(5)
C6B .5456(7) .3720(10) .0719(5)
C1C .2002(6) .4270(10) .2583(3)
C2C .1205(7) .3390(10) .2552(4)
C3C .0426(6) .3890(10) .2781(4)
C4C .0463(7) .5270(10) .3044(4)
C5C .1265(8) .6150(10) .3084(4)
C6C .2059(7) .5660(10) .2861(4)
H1 .267 .714 .087
H1' .163 .647 .110
H2 .274 .632 .192
H3 .437 .539 .208
H3' .421 .691 .157
H4 .528 .126 -.001
H4' .532 .290 -.044
H5 .403 .134 -.092
H5' .357 .298 -.065
H6 .257 -.025 -.086
H6' .216 -.019 -.018
H7 .106 .131 -.089
H7' .201 .229 -.111
H8 .289 .245 .236
H8' .353 .414 .255
H2A .120 .762 .025
H3A -.003 .790 -.073
H4A -.041 .586 -.140
H5A .043 .340 -.125
H2B .577 .577 .204
H3B .757 .517 .197
H4B .785 .389 .109
H5B .661 .286 .030
H2C .118 .227 .232
H3C -.023 .318 .276
H4C -.018 .571 .319
H5C .126 .725 .330
H6C .276 .631 .292

loop_
_geom_angle_atom_site_label_1
_geom_angle_atom_site_label_2
_geom_angle_atom_site_label_3
_geom_angle
_geom_angle_publ_flag
O1 Pb O2 65.6(2) yes
O1 Pb O3 88.7(2) no
O1 Pb O4 104.5(2) no
O1 Pb O5 55.0(2) yes
O1 Pb O6 59.4(2) yes
O1 Pb O10 163.9(3) no
O1 Pb O11 131.8(2) no
O1 Pb O13 118.4(4) no
O1 Pb O14 101.8(3) no
O2 Pb O3 52.9(2) yes
O2 Pb O4 110.6(2) no
O2 Pb O5 109.1(2) no
O2 Pb O6 62.4(2) yes
O2 Pb O10 101.7(3) no
O2 Pb O11 76.3(2) no
O2 Pb O13 168.3(3) no
O2 Pb O14 127.6(2) no
O3 Pb O4 58.7(2) no
O3 Pb O5 89.3(2) no
O3 Pb O6 115.2(2) no
O3 Pb O10 75.5(3) no
O3 Pb O11 91.0(2) no
O3 Pb O13 135.5(3) no
O3 Pb O4 168.6(3) no
O4 Pb O5 58.6(2) yes
O4 Pb O6 163.8(2) no
O4 Pb O10 69.9(2) no
O4 Pb O11 116.2(2) no
O4 Pb O13 79.7(3) no
O4 Pb O14 121.8(3) no
O5 Pb O6 108.4(2) no
O5 Pb O10 126.3(2) no
O5 Pb O11 173.3(2) no
O5 Pb O13 80.8(4) no
O5 Pb O14 100.4(3) no
O6 Pb O10 124.8(2) no
O6 Pb O11 77.5(2) no
O6 Pb O13 109.1(3) no
O6 Pb O14 67.6(2) no
O10 Pb O11 47.4(3) yes
O10 Pb O13 76.2(4) no
O10 Pb O14 93.8(4) no
O11 Pb O13 94.4(4) no
O11 Pb O14 78.6(4) no
O13 Pb O14 42.2(3) yes
C2 C3 H3 109.2(7) no
C2 C3 H3' 111.5(7) no
H3 C3 H3' 104.2(7) no
O3 C4 C5 105.9(7) no
O3 C4 H4 112.8(8) no
O3 C4 H4' 112.7(8) no
C5 C4 H4 110.6(9) no
C5 C4 H4' 110.4(8) no
H4 C4 H4' 104.5(7) no
O4 C5 C4 109.9(8) no
O4 C5 H5 111.5(9) no
O4 C5 H5' 110.2(8) no
C4 C5 H5 108.9(9) no
C4 C5 H5' 106.2(9) no
H5 C5 H5' 110.0(9) no
Pb O1 C1 115.1(5) no
Pb O1 C1A 126.9(5) no
C1 O1 C1A 116.3(7) no
Pb O2 C3 115.3(4) no
Pb O2 C1B 116.3(5) no
C3 O2 C1B 117.8(7) no
Pb O3 C4 116.2(5) no
Pb O3 C6B 114.3(5) no
C4 O3 C6B 116.4(7) no
Pb O4 C5 116.7(5) no
Pb O4 C6 107.1(6) no
C5 O4 C6 116.2(8) no
Pb O5 C7 116.8(6) no
Pb O5 C6A 124.9(5) no
C7 O5 C6A 117.5(7) no
Pb O6 C2 109.8(4) no
Pb O6 C8 123.6(4) no
C2 O6 C8 114.5(6) no
Pb O10 N1 99.4(7) no
Pb O11 N1 97.5(6) no
Pb O13 N2 105.4(8) no
Pb O14 N2 102.4(7) no
O10 N1 O11 115.3(9) no
O10 N1 O12 121.2(11) no
O11 N1 O12 123.5(10) no
O13 N2 O14 110.0(10) no
O13 N2 O15 127.1(12) no
O14 N2 O15 121.9(14) no
O1 C1 C2 112.7(6) no
O1 C1 H1 108.6(7) no
O4 C6 C7 112.7(8) no
O4 C6 H6 112.3(11) no
O4 C6 H6' 109.6(10) no
C7 C6 H6 109.3(10) no
C7 C6 H6' 107.1(11) no
H6 C6 H6' 105.4(9) no
O5 C7 C6 108.7(8) no
O5 C7 H7 109.7(9) no
O5 C7 H7' 111.3(8) no
C6 C7 H7 112.2(9) no
C6 C7 H7' 110.9(10) no
H7 C7 H7' 104.0(8) no
O6 C8 C1C 111.7(6) no
O6 C8 H8 108.7(6) no
O6 C8 H8' 110.3(6) no
C1C C8 H8 110.8(7) no
C1C C8 H8' 112.3(7) no
H8 C8 H8' 102.6(6) no
O1 C1A C2A 123.9(9) no
O1 C1A C6A 116.9(8) no
C2A C1A C6A 119.2(9) no
C1A C2A C3A 119.5(10) no
C1A C2A H2A 121.8(9) no
C3A C2A H2A 118.8(9) no
C2A C3A C4A 121.5(10) no
C2A C3A H3A 124.8(12) no
C4A C3A H3A 113.6(11) no
C3A C4A C5A 118.4(10) no
C3A C4A H4A 120.1(12) no
C5A C4A H4A 121.4(13) no
C4A C5A C6A 121.3(11) no
C4A C5A H5A 116.9(10) no
C6A C5A H5A 121.7(11) no
O5 C6A C1A 115.9(8) no
O5 C6A C5A 124.1(10) no
C1A C6A C5A 120.0(10) no
O2 C1B C2B 124.3(8) no
O2 C1B C6B 114.9(9) no
C2B C1B C6B 120.7(9) no
C1B C2B C3B 118.1(10) no
C1B C2B H2B 119.7(8) no
C3B C2B H2B 122.2(10) no
C2B C3B C4B 119.7(11) no
C2B C3B H3B 122.9(12) no
C4B C3B H3B 117.3(10) no
C3B C4B C5B 122.3(10) no
C3B C4B H4B 117.6(14) no
C5B C4B H4B 120.0(13) no
C4B C5B C6B 119.0(10) no
C4B C5B H5B 117.5(10) no
C6B C5B H5B 123.5(12) no
O3 C6B C1B 114.5(8) no
O3 C6B C5B 125.4(10) no
C1B C6B C5B 120.2(11) no
C8 C1C C2C 119.1(8) no
C8 C1C C6C 120.4(8) no
C2C C1C C6C 120.5(8) no
C1C C2C C3C 120.7(8) no
C1C C2C H2C 118.6(8) no
C3C C2C H2C 120.6(8) no
O1 C1 H1' 113.6(8) no
C2 C1 H1 104.0(7) no
C2 C1 H1' 109.0(7) no
H1 C1 H1' 108.4(7) no
O6 C2 C1 108.7(7) no
O6 C2 C3 110.4(6) no
O6 C2 H2 106.8(6) no
C1 C2 C3 118.2(7) no
C1 C2 H2 105.6(7) no
C3 C2 H2 106.3(7) no
O2 C3 C2 108.1(6) no
O2 C3 H3 110.8(7) no
O2 C3 H3' 113.0(6) no
C2C C3C C4C 119.6(8) no
C2C C3C H3C 121.6(9) no
C4C C3C H3C 118.8(9) no
C3C C4C C5C 120.1(8) no
C3C C4C H4C 119.3(10) no
C5C C4C H4C 120.4(10) no
C4C C5C C6C 121.1(9) no
C4C C5C H5C 117.5(9) no
C6C C5C H5C 121.4(10) no
C1C C6C C5C 117.9(8) no
C1C C6C H6C 118.7(8) no
C5C C6C H6C 123.3(9) no

loop_
_geom_bond_atom_site_label_1
_geom_bond_atom_site_label_2
_geom_bond_site_symmetry_1
_geom_bond_site_symmetry_2
_geom_bond_distance
_geom_bond_publ_flag
Pb O1 . . 2.812(5) yes
Pb O2 . . 2.792(5) yes
Pb O3 . . 2.901(5) yes
Pb O4 . . 2.725(6) yes
Pb O5 . . 2.839(6) yes
Pb O6 . . 2.658(5) yes
Pb O10 . . 2.533(7) yes
Pb O11 . . 2.531(7) yes
Pb O13 . . 2.537(9) yes
Pb O14 . . 2.574(9) yes
O1 C1 . . 1.443(10) no
O1 C1A . . 1.349(11) no
O2 C3 . . 1.444(10) no
O2 C1B . . 1.381(11) no
O3 C4 . . 1.438(11) no
O3 C6B . . 1.359(13) no
O4 C5 . . 1.443(13) no
O4 C6 . . 1.398(16) no
O5 C7 . . 1.462(12) no
O5 C6A . . 1.386(13) no
O6 C2 . . 1.434(10) no
O6 C8 . . 1.450(10) no
O10 N1 . . 1.172(14) no
O11 N1 . . 1.240(13) no
O12 N1 . . 1.217(13) no
O13 N2 . . 1.110(16) no
O14 N2 . . 1.134(15) no
O15 N2 . . 1.168(13) no
C1 C2 . . 1.485(13) no
C1 H1 . . 1.129(8) no
C1 H1' . . 1.045(8) no
C2 C3 . . 1.509(12) no
C2 H2 . . 1.107(7) no
C3 H3 . . 1.137(9) no
C3 H3' . . 1.098(8) no
C4 C5 . . 1.470(16) no
C4 H4 . . 1.110(9) no
C4 H4' . . 1.121(9) no
C5 H5 . . 1.082(8) no
C5 H5' . . 1.072(9) no
C6 C7 . . 1.488(17) no
C6 H6 . . 1.103(10) no
C6 H6' . . 1.113(11) no
C7 H7 . . 1.133(10) no
C7 H7' . . 1.104(10) no
C8 C1C . . 1.493(11) no
C8 H8 . . 1.134(8) no
C8 H8' . . 1.126(8) no
C1A C2A . . 1.369(13) no
C1A C6A . . 1.394(15) no
C2A C3A . . 1.393(16) no
C2A H2A . . 1.130(9) no
C3A C4A . . 1.37(2) no
C3A H3A . . 1.115(11) no
C4A C5A . . 1.372(18) no
C4A H4A . . 1.103(11) no
C5A C6A . . 1.371(15) no
C5A H5A . . 1.183(11) no
C1B C2B . . 1.399(15) no
C1B C6B . . 1.394(14) no
C2B C3B . . 1.391(15) no
C2B H2B . . 1.169(10) no
C3B C4B . . 1.38(2) no
C3B H3B . . 1.170(12) no
C4B C5B . . 1.37(2) no
C4B H4B . . 1.081(11) no
C5B C6B . . 1.367(14) no
C5B H5B . . 1.127(11) no
C1C C2C . . 1.367(13) no
C1C C6C . . 1.385(13) no
C2C C3C . . 1.389(13) no
C2C H2C . . 1.124(9) no
C3C C4C . . 1.358(15) no
C3C H3C . . 1.118(9) no
C4C C5C . . 1.375(16) no
C4C H4C . . 1.108(9) no
C5C C6C . . 1.399(13) no
C5C H5C . . 1.097(9) no
C6C H6C . . 1.132(9) no
